data_7022343
loop_
_publ_author_name
'\'Alvarez, Celedonio M'
'Garc\'ia-Escudero, Luis A'
'Garc\'ia-Rodr\'iguez, Ra\'ul'
'Miguel, Daniel'

_publ_section_title
;
 Schiff plus click: one-pot preparation of triazole-substituted
 iminopyridines and ring opening of the triazole ring.
;
_journal_issue 7
_journal_name_full 'Dalton transactions (Cambridge, England : 2003)'
_journal_page_first 2556
_journal_page_last 2561
_journal_paper_doi 10.1039/c2dt32400h
_journal_volume 42
_journal_year 2013
_chemical_formula_sum 'C24 H19 Br N3 O6 Re S'
_chemical_formula_weight 743.59
_chemical_name_systematic
;
?
;
_space_group_IT_number 2
_symmetry_cell_setting triclinic
_symmetry_space_group_name_Hall '-P 1'
_symmetry_space_group_name_H-M 'P -1'
_atom_sites_solution_hydrogens geom
_atom_sites_solution_primary direct
_atom_sites_solution_secondary difmap
_audit_creation_method SHELXL-97
_cell_angle_alpha 71.621(4)
_cell_angle_beta 88.961(4)
_cell_angle_gamma 77.240(4)
_cell_formula_units_Z 4
_cell_length_a 12.040(3)
_cell_length_b 13.482(3)
_cell_length_c 17.438(4)
_cell_measurement_reflns_used 867
_cell_measurement_temperature 298(2)
_cell_measurement_theta_max 22.718
_cell_measurement_theta_min 2.341
_cell_volume 2615.8(11)
_computing_cell_refinement 'Bruker SMART'
_computing_data_collection 'Bruker SMART'
_computing_data_reduction 'Bruker SHELXTL'
_computing_molecular_graphics 'Bruker SHELXTL'
_computing_publication_material 'Bruker SHELXTL'
_computing_structure_refinement 'SHELXL-97 (Sheldrick, 1997)'
_computing_structure_solution 'SHELXS-97 (Sheldrick, 1990)'
_diffrn_ambient_temperature 298(2)
_diffrn_measured_fraction_theta_full 0.991
_diffrn_measured_fraction_theta_max 0.970
_diffrn_measurement_device_type 'CCD area detector'
_diffrn_measurement_method 'phi and omega scans'
_diffrn_radiation_monochromator graphite
_diffrn_radiation_source 'fine-focus sealed tube'
_diffrn_radiation_type MoK\a
_diffrn_radiation_wavelength 0.71073
_diffrn_reflns_av_R_equivalents 0.0913
_diffrn_reflns_av_sigmaI/netI 0.1676
_diffrn_reflns_limit_h_max 16
_diffrn_reflns_limit_h_min -16
_diffrn_reflns_limit_k_max 17
_diffrn_reflns_limit_k_min -17
_diffrn_reflns_limit_l_max 23
_diffrn_reflns_limit_l_min -22
_diffrn_reflns_number 25414
_diffrn_reflns_theta_full 26.00
_diffrn_reflns_theta_max 28.35
_diffrn_reflns_theta_min 1.23
_exptl_absorpt_coefficient_mu 6.296
_exptl_absorpt_correction_T_max 1.000000
_exptl_absorpt_correction_T_min 0.644804
_exptl_absorpt_correction_type multi-scan
_exptl_absorpt_process_details SADABS
_exptl_crystal_colour ORANGE
_exptl_crystal_density_diffrn 1.888
_exptl_crystal_density_method 'not measured'
_exptl_crystal_description BLOCK
_exptl_crystal_F_000 1432
_exptl_crystal_size_max 0.17
_exptl_crystal_size_mid 0.10
_exptl_crystal_size_min 0.05
_refine_diff_density_max 3.290
_refine_diff_density_min -1.701
_refine_diff_density_rms 0.216
_refine_ls_extinction_method none
_refine_ls_goodness_of_fit_ref 1.032
_refine_ls_hydrogen_treatment constr
_refine_ls_matrix_type full
_refine_ls_number_parameters 651
_refine_ls_number_reflns 12691
_refine_ls_number_restraints 0
_refine_ls_restrained_S_all 1.032
_refine_ls_R_factor_all 0.1708
_refine_ls_R_factor_gt 0.0957
_refine_ls_shift/su_max 0.001
_refine_ls_shift/su_mean 0.000
_refine_ls_structure_factor_coef Fsqd
_refine_ls_weighting_details 'calc w=1/[\s^2^(Fo^2^)+(0.0736P)^2^+0.0000P] where P=(Fo^2^+2Fc^2^)/3'
_refine_ls_weighting_scheme calc
_refine_ls_wR_factor_gt 0.1634
_refine_ls_wR_factor_ref 0.1896
_reflns_number_gt 6908
_reflns_number_total 12691
_reflns_threshold_expression >2sigma(I)
_cod_data_source_file c2dt32400h.txt
_cod_data_source_block Compound_6a'_lg189am
_cod_depositor_comments
;
The following automatic conversions were performed:

'_symmetry_cell_setting' value 'Triclinic' changed to 'triclinic'
according to /home/saulius/struct/CIF-dictionaries/cif_core.dic
dictionary named 'cif_core.dic' version 2.4.2 from 2011-04-26.

Automatic conversion script
Id: cif_fix_values 1891 2012-01-12 08:04:46Z andrius 
;
_cod_original_cell_volume 2615.9(10)
_cod_original_sg_symbol_H-M P-1
_cod_database_code 7022343

loop_
_symmetry_equiv_pos_as_xyz
'x, y, z'
'-x, -y, -z'

loop_
_atom_site_label
_atom_site_type_symbol
_atom_site_fract_x
_atom_site_fract_y
_atom_site_fract_z
_atom_site_U_iso_or_equiv
_atom_site_adp_type
_atom_site_occupancy
_atom_site_symmetry_multiplicity
_atom_site_calc_flag
_atom_site_refinement_flags
Re1 Re 0.38420(5) 0.69208(4) 0.33383(3) 0.03229(17) Uani 1 1 d .
Br1 Br 0.44990(14) 0.86855(14) 0.31227(10) 0.0552(4) Uani 1 1 d .
S1 S 0.0147(3) 0.8327(3) -0.2457(2) 0.0385(9) Uani 1 1 d .
N1 N 0.2610(9) 0.7535(9) 0.4103(6) 0.036(3) Uani 1 1 d .
N2 N 0.2382(9) 0.7966(8) 0.2529(6) 0.030(2) Uani 1 1 d .
N3 N 0.1125(10) 0.8624(9) -0.1976(7) 0.040(3) Uani 1 1 d .
H3 H 0.1726 0.8754 -0.2225 0.048 Uiso 1 1 calc R
C1 C 0.3365(14) 0.5599(11) 0.3566(8) 0.044(4) Uani 1 1 d .
O1 O 0.3148(12) 0.4799(10) 0.3705(8) 0.076(4) Uani 1 1 d .
C2 C 0.4862(15) 0.6459(12) 0.2568(9) 0.051(4) Uani 1 1 d .
O2 O 0.5445(12) 0.6163(10) 0.2136(7) 0.082(4) Uani 1 1 d .
C3 C 0.5087(13) 0.6188(12) 0.4115(10) 0.049(4) Uani 1 1 d .
O3 O 0.5840(10) 0.5767(11) 0.4589(8) 0.083(4) Uani 1 1 d .
C4 C 0.1981(12) 0.9051(12) -0.0928(8) 0.042(4) Uani 1 1 d .
H4A H 0.1853 0.9823 -0.1175 0.050 Uiso 1 1 calc R
H4B H 0.2693 0.8728 -0.1112 0.050 Uiso 1 1 calc R
C5 C 0.1045(11) 0.8677(10) -0.1201(7) 0.027(3) Uani 1 1 d .
O5 O 0.0236(8) 0.8472(8) -0.0813(6) 0.045(2) Uani 1 1 d .
O11 O -0.0917(8) 0.9015(8) -0.2437(6) 0.048(3) Uani 1 1 d .
O12 O 0.0615(9) 0.8348(9) -0.3216(6) 0.056(3) Uani 1 1 d .
C11 C 0.2727(13) 0.7324(15) 0.4912(8) 0.058(5) Uani 1 1 d .
H11 H 0.3353 0.6802 0.5194 0.070 Uiso 1 1 calc R
C12 C 0.1989(16) 0.7826(17) 0.5335(10) 0.077(6) Uani 1 1 d .
H12 H 0.2158 0.7723 0.5877 0.093 Uiso 1 1 calc R
C13 C 0.0997(15) 0.8485(15) 0.4958(9) 0.067(5) Uani 1 1 d .
H13 H 0.0440 0.8788 0.5246 0.080 Uiso 1 1 calc R
C14 C 0.0832(13) 0.8696(14) 0.4128(9) 0.055(4) Uani 1 1 d .
H14 H 0.0170 0.9156 0.3847 0.066 Uiso 1 1 calc R
C15 C 0.1662(10) 0.8215(10) 0.3737(7) 0.029(3) Uani 1 1 d .
C16 C 0.1540(11) 0.8421(11) 0.2851(8) 0.034(3) Uani 1 1 d .
H16 H 0.0885 0.8858 0.2546 0.041 Uiso 1 1 calc R
C17 C 0.2284(11) 0.8271(11) 0.1647(7) 0.032(3) Uani 1 1 d .
C18 C 0.2689(14) 0.7506(12) 0.1291(9) 0.052(4) Uani 1 1 d .
H18 H 0.3025 0.6807 0.1603 0.062 Uiso 1 1 calc R
C19 C 0.2591(15) 0.7789(13) 0.0463(9) 0.055(4) Uani 1 1 d .
H19 H 0.2886 0.7269 0.0222 0.066 Uiso 1 1 calc R
C20 C 0.2092(12) 0.8781(11) -0.0019(8) 0.038(3) Uani 1 1 d .
C21 C 0.1667(13) 0.9519(12) 0.0342(9) 0.045(4) Uani 1 1 d .
H21 H 0.1307 1.0206 0.0020 0.054 Uiso 1 1 calc R
C22 C 0.1745(11) 0.9295(10) 0.1186(7) 0.031(3) Uani 1 1 d .
H22 H 0.1444 0.9818 0.1423 0.037 Uiso 1 1 calc R
C31 C 0.0095(12) 0.7005(12) -0.1911(8) 0.038(3) Uani 1 1 d .
C32 C 0.0919(14) 0.6168(15) -0.1976(11) 0.062(5) Uani 1 1 d .
H32 H 0.1534 0.6290 -0.2294 0.074 Uiso 1 1 calc R
C33 C 0.0824(18) 0.5114(14) -0.1553(12) 0.071(6) Uani 1 1 d .
H33 H 0.1394 0.4541 -0.1587 0.086 Uiso 1 1 calc R
C34 C -0.0070(18) 0.4910(15) -0.1098(10) 0.059(5) Uani 1 1 d .
C35 C -0.0868(15) 0.5756(15) -0.1018(9) 0.059(5) Uani 1 1 d .
H35 H -0.1471 0.5629 -0.0688 0.070 Uiso 1 1 calc R
C36 C -0.0794(14) 0.6821(13) -0.1427(9) 0.051(4) Uani 1 1 d .
H36 H -0.1344 0.7393 -0.1369 0.061 Uiso 1 1 calc R
C37 C -0.019(2) 0.3789(13) -0.0671(12) 0.091(7) Uani 1 1 d .
H37A H 0.0532 0.3297 -0.0637 0.136 Uiso 1 1 calc R
H37B H -0.0744 0.3616 -0.0967 0.136 Uiso 1 1 calc R
H37C H -0.0436 0.3735 -0.0136 0.136 Uiso 1 1 calc R
Re51 Re 0.50215(5) 0.71438(5) 0.76033(3) 0.03519(17) Uani 1 1 d .
Br51 Br 0.35390(15) 0.89581(15) 0.71082(12) 0.0697(5) Uani 1 1 d .
S51 S 0.8256(3) 0.8067(3) 1.3030(2) 0.0461(10) Uani 1 1 d .
N51 N 0.6035(9) 0.8055(8) 0.8012(6) 0.030(2) Uani 1 1 d .
N52 N 0.5872(9) 0.7920(9) 0.6539(6) 0.034(3) Uani 1 1 d .
N53 N 0.7160(10) 0.8202(10) 1.2430(6) 0.043(3) Uani 1 1 d .
H53 H 0.6491 0.8316 1.2610 0.051 Uiso 1 1 calc R
C51 C 0.6243(17) 0.5853(14) 0.7957(10) 0.054(5) Uani 1 1 d .
O51 O 0.6850(11) 0.5139(11) 0.8184(8) 0.077(4) Uani 1 1 d .
C52 C 0.4209(14) 0.6615(12) 0.8542(10) 0.050(4) Uani 1 1 d .
O52 O 0.3753(13) 0.6277(11) 0.9097(8) 0.092(5) Uani 1 1 d .
C53 C 0.4206(14) 0.6455(12) 0.7090(10) 0.050(4) Uani 1 1 d .
O53 O 0.3736(12) 0.6037(9) 0.6760(8) 0.078(4) Uani 1 1 d .
C54 C 0.6126(13) 0.8484(13) 1.1175(8) 0.047(4) Uani 1 1 d .
H54A H 0.5817 0.9236 1.1106 0.056 Uiso 1 1 calc R
H54B H 0.5606 0.8083 1.1493 0.056 Uiso 1 1 calc R
C55 C 0.7247(13) 0.8143(12) 1.1646(8) 0.043(4) Uani 1 1 d .
O55 O 0.8148(9) 0.7911(11) 1.1373(7) 0.070(4) Uani 1 1 d .
O61 O 0.8971(9) 0.8741(9) 1.2596(7) 0.065(3) Uani 1 1 d .
O62 O 0.7751(9) 0.8237(10) 1.3745(6) 0.066(3) Uani 1 1 d .
C61 C 0.5741(13) 0.7887(13) 0.5790(9) 0.048(4) Uani 1 1 d .
H61 H 0.5310 0.7432 0.5708 0.058 Uiso 1 1 calc R
C62 C 0.6202(15) 0.8485(15) 0.5141(10) 0.063(5) Uani 1 1 d .
H62 H 0.6092 0.8427 0.4632 0.076 Uiso 1 1 calc R
C63 C 0.6811(14) 0.9155(15) 0.5233(10) 0.062(5) Uani 1 1 d .
H63 H 0.7106 0.9590 0.4789 0.074 Uiso 1 1 calc R
C64 C 0.6998(13) 0.9187(13) 0.6019(8) 0.048(4) Uani 1 1 d .
H64 H 0.7450 0.9620 0.6110 0.057 Uiso 1 1 calc R
C65 C 0.6505(11) 0.8576(12) 0.6637(8) 0.038(3) Uani 1 1 d .
C66 C 0.6599(11) 0.8598(11) 0.7485(8) 0.035(3) Uani 1 1 d .
H66 H 0.7056 0.8996 0.7623 0.042 Uiso 1 1 calc R
C67 C 0.6107(11) 0.8142(11) 0.8818(8) 0.033(3) Uani 1 1 d .
C68 C 0.6113(12) 0.9121(12) 0.8906(8) 0.042(4) Uani 1 1 d .
H68 H 0.6090 0.9722 0.8455 0.051 Uiso 1 1 calc R
C69 C 0.6157(12) 0.9194(12) 0.9693(9) 0.043(4) Uani 1 1 d .
H69 H 0.6192 0.9844 0.9760 0.052 Uiso 1 1 calc R
C70 C 0.6147(12) 0.8339(13) 1.0351(8) 0.040(3) Uani 1 1 d .
C71 C 0.6163(13) 0.7394(13) 1.0253(9) 0.049(4) Uani 1 1 d .
H71 H 0.6201 0.6796 1.0709 0.059 Uiso 1 1 calc R
C72 C 0.6124(14) 0.7271(12) 0.9491(9) 0.049(4) Uani 1 1 d .
H72 H 0.6110 0.6608 0.9440 0.059 Uiso 1 1 calc R
C81 C 0.9000(13) 0.6738(13) 1.3256(10) 0.051(4) Uani 1 1 d .
C82 C 0.9943(13) 0.6453(15) 1.2844(10) 0.057(4) Uani 1 1 d .
H82 H 1.0188 0.6960 1.2420 0.068 Uiso 1 1 calc R
C83 C 1.0515(15) 0.5370(18) 1.3092(15) 0.077(6) Uani 1 1 d .
H83 H 1.1158 0.5181 1.2820 0.092 Uiso 1 1 calc R
C84 C 1.022(2) 0.4596(17) 1.3679(16) 0.083(7) Uani 1 1 d .
C85 C 0.9314(19) 0.4882(17) 1.4115(14) 0.089(7) Uani 1 1 d .
H85 H 0.9111 0.4366 1.4556 0.106 Uiso 1 1 calc R
C86 C 0.8688(16) 0.5968(18) 1.3895(13) 0.084(6) Uani 1 1 d .
H86 H 0.8066 0.6157 1.4185 0.100 Uiso 1 1 calc R
C87 C 1.089(2) 0.3500(15) 1.3897(18) 0.143(13) Uani 1 1 d .
H87A H 1.0604 0.3129 1.3583 0.215 Uiso 1 1 calc R
H87B H 1.0825 0.3143 1.4462 0.215 Uiso 1 1 calc R
H87C H 1.1670 0.3505 1.3792 0.215 Uiso 1 1 calc R

loop_
_atom_site_aniso_label
_atom_site_aniso_U_11
_atom_site_aniso_U_22
_atom_site_aniso_U_33
_atom_site_aniso_U_23
_atom_site_aniso_U_13
_atom_site_aniso_U_12
Re1 0.0401(3) 0.0355(3) 0.0163(3) -0.0037(2) 0.0011(2) -0.0051(3)
Br1 0.0556(10) 0.0563(10) 0.0535(10) -0.0156(9) 0.0069(8) -0.0152(8)
S1 0.047(2) 0.052(2) 0.0219(17) -0.0144(17) -0.0004(15) -0.0179(19)
N1 0.040(7) 0.046(7) 0.016(6) -0.002(5) 0.004(5) -0.007(6)
N2 0.038(6) 0.029(6) 0.022(6) -0.005(5) -0.003(5) -0.007(5)
N3 0.040(7) 0.058(8) 0.032(7) -0.021(6) 0.006(5) -0.019(6)
C1 0.068(11) 0.024(7) 0.026(8) 0.009(6) -0.007(7) -0.010(7)
O1 0.102(10) 0.061(8) 0.063(9) -0.009(7) -0.011(7) -0.028(8)
C2 0.081(12) 0.043(9) 0.019(8) 0.000(7) 0.002(8) -0.005(9)
O2 0.111(11) 0.070(9) 0.047(8) -0.015(7) 0.032(7) 0.010(8)
C3 0.041(9) 0.046(9) 0.055(11) -0.009(8) 0.010(8) -0.012(8)
O3 0.055(8) 0.096(10) 0.059(8) 0.018(7) -0.020(6) 0.003(7)
C4 0.050(9) 0.060(10) 0.021(7) -0.010(7) 0.003(6) -0.030(8)
C5 0.042(8) 0.032(7) 0.009(6) -0.008(5) 0.000(5) -0.010(6)
O5 0.048(6) 0.064(7) 0.028(5) -0.019(5) 0.004(5) -0.019(5)
O11 0.051(6) 0.050(6) 0.035(6) -0.004(5) -0.004(5) -0.009(5)
O12 0.072(8) 0.080(8) 0.030(6) -0.029(6) 0.009(5) -0.032(6)
C11 0.050(10) 0.099(14) 0.018(7) -0.022(9) 0.004(7) 0.004(9)
C12 0.071(13) 0.117(17) 0.030(9) -0.019(11) -0.002(9) 0.003(12)
C13 0.075(13) 0.084(13) 0.026(9) -0.011(9) 0.023(8) 0.001(11)
C14 0.039(9) 0.082(12) 0.036(9) -0.012(9) -0.005(7) -0.006(9)
C15 0.019(7) 0.041(8) 0.025(7) -0.009(6) 0.008(5) -0.007(6)
C16 0.030(7) 0.046(8) 0.031(8) -0.016(7) -0.002(6) -0.012(6)
C17 0.040(8) 0.040(8) 0.021(7) -0.016(6) -0.006(6) -0.007(6)
C18 0.080(12) 0.040(9) 0.029(8) -0.016(7) -0.010(8) 0.008(8)
C19 0.087(13) 0.066(11) 0.026(8) -0.030(8) 0.002(8) -0.021(10)
C20 0.057(9) 0.030(7) 0.021(7) 0.001(6) -0.011(6) -0.008(7)
C21 0.053(10) 0.039(9) 0.038(9) 0.003(7) -0.017(7) -0.018(7)
C22 0.041(8) 0.033(7) 0.017(6) -0.009(6) 0.000(6) -0.002(6)
C31 0.043(9) 0.051(9) 0.026(7) -0.018(7) 0.001(6) -0.016(7)
C32 0.043(10) 0.080(13) 0.066(12) -0.031(11) 0.005(9) -0.010(10)
C33 0.092(15) 0.046(11) 0.078(14) -0.036(11) -0.016(12) 0.005(10)
C34 0.080(13) 0.062(12) 0.041(10) -0.019(9) 0.004(9) -0.023(11)
C35 0.071(12) 0.075(13) 0.033(9) -0.012(9) 0.004(8) -0.031(11)
C36 0.056(10) 0.050(10) 0.042(9) -0.010(8) -0.003(8) -0.012(8)
C37 0.16(2) 0.039(10) 0.075(15) -0.014(10) 0.006(14) -0.030(12)
Re51 0.0397(4) 0.0369(3) 0.0307(3) -0.0139(3) 0.0026(3) -0.0078(3)
Br51 0.0503(10) 0.0683(12) 0.0766(13) -0.0121(10) 0.0129(9) -0.0019(9)
S51 0.039(2) 0.061(3) 0.037(2) -0.021(2) -0.0066(17) -0.0014(19)
N51 0.034(6) 0.037(6) 0.024(6) -0.017(5) 0.009(5) -0.007(5)
N52 0.033(6) 0.042(7) 0.030(6) -0.018(6) 0.005(5) -0.002(5)
N53 0.041(7) 0.061(8) 0.022(6) -0.013(6) 0.002(5) -0.004(6)
C51 0.083(14) 0.047(10) 0.038(10) -0.018(9) -0.012(9) -0.022(10)
O51 0.078(10) 0.073(9) 0.082(10) -0.038(8) -0.026(8) -0.002(8)
C52 0.062(11) 0.043(9) 0.037(9) 0.002(8) 0.015(8) -0.019(8)
O52 0.120(12) 0.089(10) 0.063(9) -0.010(8) 0.033(9) -0.042(9)
C53 0.061(11) 0.041(9) 0.046(10) -0.012(8) -0.006(8) -0.009(8)
O53 0.106(11) 0.062(8) 0.072(9) -0.019(7) -0.027(8) -0.033(8)
C54 0.059(10) 0.063(10) 0.027(8) -0.026(8) -0.004(7) -0.014(8)
C55 0.048(10) 0.051(9) 0.026(8) -0.008(7) -0.003(7) -0.011(8)
O55 0.035(6) 0.125(11) 0.045(7) -0.036(7) 0.001(5) 0.004(7)
O61 0.048(7) 0.069(8) 0.075(9) -0.021(7) -0.010(6) -0.010(6)
O62 0.059(7) 0.095(9) 0.043(7) -0.039(7) -0.010(5) 0.012(7)
C61 0.045(9) 0.067(11) 0.032(9) -0.018(8) -0.006(7) -0.007(8)
C62 0.069(12) 0.095(14) 0.038(10) -0.039(10) 0.004(9) -0.017(11)
C63 0.059(11) 0.084(13) 0.033(9) -0.005(9) 0.005(8) -0.018(10)
C64 0.062(10) 0.076(11) 0.015(7) -0.019(7) 0.026(7) -0.031(9)
C65 0.034(8) 0.061(10) 0.026(7) -0.030(7) 0.006(6) -0.003(7)
C66 0.024(7) 0.050(9) 0.028(7) -0.014(7) -0.001(6) 0.000(6)
C67 0.031(7) 0.046(8) 0.030(8) -0.022(7) 0.003(6) -0.006(6)
C68 0.061(10) 0.042(9) 0.026(8) -0.011(7) 0.007(7) -0.017(8)
C69 0.049(9) 0.049(9) 0.047(9) -0.028(8) 0.006(7) -0.024(8)
C70 0.038(8) 0.061(10) 0.027(8) -0.024(8) 0.004(6) -0.011(7)
C71 0.064(11) 0.054(10) 0.023(8) -0.004(7) 0.004(7) -0.014(8)
C72 0.075(12) 0.039(9) 0.030(8) -0.010(7) 0.006(8) -0.011(8)
C81 0.042(9) 0.062(11) 0.054(11) -0.030(9) -0.001(8) -0.005(8)
C82 0.050(10) 0.073(12) 0.042(10) -0.015(9) -0.001(8) -0.009(9)
C83 0.041(11) 0.085(15) 0.112(19) -0.062(15) -0.018(11) 0.016(11)
C84 0.074(15) 0.065(14) 0.11(2) -0.033(14) -0.032(14) 0.000(12)
C85 0.079(15) 0.064(14) 0.098(18) 0.013(13) -0.017(13) -0.018(12)
C86 0.052(12) 0.107(18) 0.090(17) -0.025(15) 0.011(11) -0.025(12)
C87 0.15(2) 0.035(11) 0.21(3) -0.012(16) -0.10(2) 0.007(14)

loop_
_atom_type_symbol
_atom_type_description
_atom_type_scat_dispersion_real
_atom_type_scat_dispersion_imag
_atom_type_scat_source
C C 0.0033 0.0016 'International Tables Vol C Tables 4.2.6.8 and 6.1.1.4'
H H 0.0000 0.0000 'International Tables Vol C Tables 4.2.6.8 and 6.1.1.4'
N N 0.0061 0.0033 'International Tables Vol C Tables 4.2.6.8 and 6.1.1.4'
O O 0.0106 0.0060 'International Tables Vol C Tables 4.2.6.8 and 6.1.1.4'
S S 0.1246 0.1234 'International Tables Vol C Tables 4.2.6.8 and 6.1.1.4'
Re Re -1.0185 7.2310 'International Tables Vol C Tables 4.2.6.8 and 6.1.1.4'
Br Br -0.2901 2.4595 'International Tables Vol C Tables 4.2.6.8 and 6.1.1.4'

loop_
_geom_angle_atom_site_label_1
_geom_angle_atom_site_label_2
_geom_angle_atom_site_label_3
_geom_angle
C3 Re1 C1 88.7(6)
C3 Re1 C2 85.2(6)
C1 Re1 C2 87.5(7)
C3 Re1 N1 99.7(5)
C1 Re1 N1 93.9(6)
C2 Re1 N1 174.9(5)
C3 Re1 N2 171.0(5)
C1 Re1 N2 97.9(5)
C2 Re1 N2 101.1(5)
N1 Re1 N2 73.9(4)
C3 Re1 Br1 89.0(5)
C1 Re1 Br1 176.6(4)
C2 Re1 Br1 94.9(5)
N1 Re1 Br1 84.0(3)
N2 Re1 Br1 84.1(3)
O11 S1 O12 119.5(7)
O11 S1 N3 108.8(6)
O12 S1 N3 103.8(6)
O11 S1 C31 109.1(7)
O12 S1 C31 108.8(7)
N3 S1 C31 105.9(6)
C15 N1 C11 116.2(12)
C15 N1 Re1 116.8(8)
C11 N1 Re1 126.9(10)
C16 N2 C17 115.2(11)
C16 N2 Re1 117.2(9)
C17 N2 Re1 127.4(8)
C5 N3 S1 124.3(9)
O1 C1 Re1 176.2(15)
O2 C2 Re1 177.9(15)
O3 C3 Re1 178.4(15)
C5 C4 C20 113.2(11)
O5 C5 N3 120.7(12)
O5 C5 C4 125.0(11)
N3 C5 C4 114.2(11)
C12 C11 N1 123.8(15)
C11 C12 C13 119.0(16)
C12 C13 C14 118.3(16)
C15 C14 C13 118.6(15)
N1 C15 C14 123.7(12)
N1 C15 C16 115.3(11)
C14 C15 C16 121.0(12)
N2 C16 C15 116.7(12)
C18 C17 C22 120.5(12)
C18 C17 N2 118.6(12)
C22 C17 N2 120.8(11)
C17 C18 C19 118.7(14)
C20 C19 C18 123.4(15)
C21 C20 C19 117.3(13)
C21 C20 C4 121.1(13)
C19 C20 C4 121.6(13)
C20 C21 C22 122.7(13)
C17 C22 C21 117.4(12)
C32 C31 C36 120.3(15)
C32 C31 S1 120.4(12)
C36 C31 S1 119.2(12)
C31 C32 C33 118.8(16)
C34 C33 C32 122.0(17)
C33 C34 C35 118.4(17)
C33 C34 C37 122.0(19)
C35 C34 C37 119.6(18)
C34 C35 C36 121.0(16)
C31 C36 C35 119.3(16)
C53 Re51 C52 86.5(7)
C53 Re51 C51 90.4(6)
C52 Re51 C51 90.7(7)
C53 Re51 N51 171.4(6)
C52 Re51 N51 102.0(6)
C51 Re51 N51 91.2(5)
C53 Re51 N52 96.8(6)
C52 Re51 N52 173.9(5)
C51 Re51 N52 94.4(6)
N51 Re51 N52 74.7(4)
C53 Re51 Br51 93.6(5)
C52 Re51 Br51 92.8(5)
C51 Re51 Br51 174.8(5)
N51 Re51 Br51 84.3(3)
N52 Re51 Br51 81.9(3)
O61 S51 O62 119.4(8)
O61 S51 N53 108.8(7)
O62 S51 N53 104.1(6)
O61 S51 C81 108.4(7)
O62 S51 C81 109.6(8)
N53 S51 C81 105.7(7)
C66 N51 C67 116.1(11)
C66 N51 Re51 116.8(9)
C67 N51 Re51 127.1(8)
C61 N52 C65 116.8(12)
C61 N52 Re51 126.8(10)
C65 N52 Re51 116.0(8)
C55 N53 S51 124.2(10)
O51 C51 Re51 175.1(19)
O52 C52 Re51 178.0(16)
O53 C53 Re51 177.9(16)
C55 C54 C70 116.2(13)
O55 C55 N53 121.9(13)
O55 C55 C54 124.2(13)
N53 C55 C54 113.7(13)
N52 C61 C62 123.3(16)
C63 C62 C61 120.0(15)
C62 C63 C64 118.3(15)
C65 C64 C63 118.5(15)
N52 C65 C64 122.9(12)
N52 C65 C66 114.4(12)
C64 C65 C66 122.6(13)
N51 C66 C65 117.9(13)
C72 C67 C68 119.7(12)
C72 C67 N51 120.8(12)
C68 C67 N51 119.5(12)
C67 C68 C69 118.7(13)
C70 C69 C68 121.2(13)
C71 C70 C69 119.1(13)
C71 C70 C54 122.2(14)
C69 C70 C54 118.7(14)
C70 C71 C72 122.3(14)
C67 C72 C71 119.0(14)
C86 C81 C82 119.3(17)
C86 C81 S51 119.1(14)
C82 C81 S51 121.4(14)
C81 C82 C83 117.3(18)
C84 C83 C82 125(2)
C83 C84 C85 118(2)
C83 C84 C87 121(3)
C85 C84 C87 121(3)
C84 C85 C86 120(2)
C81 C86 C85 120.2(19)

loop_
_geom_bond_atom_site_label_1
_geom_bond_atom_site_label_2
_geom_bond_distance
Re1 C3 1.906(17)
Re1 C1 1.914(15)
Re1 C2 1.958(17)
Re1 N1 2.178(11)
Re1 N2 2.193(10)
Re1 Br1 2.5854(18)
S1 O11 1.413(10)
S1 O12 1.423(10)
S1 N3 1.645(11)
S1 C31 1.752(15)
N1 C15 1.322(16)
N1 C11 1.352(16)
N2 C16 1.281(16)
N2 C17 1.461(15)
N3 C5 1.377(15)
C1 O1 1.116(16)
C2 O2 1.124(17)
C3 O3 1.154(18)
C4 C5 1.474(17)
C4 C20 1.512(17)
C5 O5 1.209(14)
C11 C12 1.35(2)
C12 C13 1.36(2)
C13 C14 1.39(2)
C14 C15 1.361(19)
C15 C16 1.484(17)
C17 C18 1.362(18)
C17 C22 1.378(17)
C18 C19 1.373(19)
C19 C20 1.35(2)
C20 C21 1.343(19)
C21 C22 1.407(18)
C31 C32 1.36(2)
C31 C36 1.37(2)
C32 C33 1.41(2)
C33 C34 1.35(3)
C34 C35 1.36(2)
C34 C37 1.50(2)
C35 C36 1.41(2)
Re51 C53 1.893(17)
Re51 C52 1.914(15)
Re51 C51 1.948(19)
Re51 N51 2.181(10)
Re51 N52 2.184(11)
Re51 Br51 2.5904(19)
S51 O61 1.424(12)
S51 O62 1.439(11)
S51 N53 1.641(12)
S51 C81 1.740(16)
N51 C66 1.270(16)
N51 C67 1.452(15)
N52 C61 1.333(17)
N52 C65 1.338(17)
N53 C55 1.394(17)
C51 O51 1.038(18)
C52 O52 1.121(17)
C53 O53 1.152(17)
C54 C55 1.50(2)
C54 C70 1.509(18)
C55 O55 1.195(16)
C61 C62 1.36(2)
C62 C63 1.33(2)
C63 C64 1.41(2)
C64 C65 1.351(19)
C65 C66 1.496(17)
C67 C72 1.370(19)
C67 C68 1.378(18)
C68 C69 1.409(18)
C69 C70 1.35(2)
C70 C71 1.33(2)
C71 C72 1.392(19)
C81 C86 1.37(2)
C81 C82 1.38(2)
C82 C83 1.40(2)
C83 C84 1.32(3)
C84 C85 1.37(3)
C84 C87 1.45(3)
C85 C86 1.42(3)
